data_7027804
loop_
_publ_author_name
'Otero, A.'
'Fern\'andez-Baeza, J.'
'Tejeda, J.'
'Anti\~nolo, A.'
'Carrillo-Hermosilla, F.'
'D\'iez-Barra, E.'
'Lara-S\'anchez, A.'
'Fern\'andez-L\'opez, M.'
'Lanfranchi, M.'
'Pellinghelli, M. A.'

_publ_section_title
;
 Syntheses and crystal structures of lithium and niobium complexes
 containing a new type of monoanionic &#x201C;scorpionate&#x201D;
 ligand&#x200A;&#x2020;
;
_journal_issue 20
_journal_name_full 'Journal of the Chemical Society, Dalton Transactions'
_journal_page_first 3537
_journal_paper_doi 10.1039/a907505d
_journal_year 1999
_chemical_formula_moiety 'C21 H23 Cl2 N4 Nb O2, C H2 Cl2'
_chemical_formula_sum 'C22 H25 Cl4 N4 Nb O2'
_chemical_formula_weight 612.17
_chemical_name_systematic
; 
 ? 
;
_space_group_IT_number 15
_symmetry_cell_setting monoclinic
_symmetry_space_group_name_Hall '-C 2yc'
_symmetry_space_group_name_H-M 'C 1 2/c 1'
_atom_sites_solution_hydrogens geom
_atom_sites_solution_primary direct
_atom_sites_solution_secondary difmap
_audit_creation_method SHELXL-97
_cell_angle_alpha 90.00
_cell_angle_beta 91.30(2)
_cell_angle_gamma 90.00
_cell_formula_units_Z 8
_cell_length_a 19.242(7)
_cell_length_b 8.024(3)
_cell_length_c 34.146(10)
_cell_measurement_reflns_used 30
_cell_measurement_temperature 293(2)
_cell_measurement_theta_max 18
_cell_measurement_theta_min 10
_cell_volume 5271(3)
_computing_structure_refinement 'SHELXL-97 (Sheldrick, 1997)'
_computing_structure_solution SIR-92
_diffrn_ambient_temperature 293(2)
_diffrn_measured_fraction_theta_full 0.468
_diffrn_measured_fraction_theta_max 0.468
_diffrn_measurement_device_type 'Philips PW 1100 diffractometer'
_diffrn_measurement_method \q/2\q
_diffrn_radiation_monochromator graphite
_diffrn_radiation_source 'fine-focus sealed tube'
_diffrn_radiation_type MoK\a
_diffrn_radiation_wavelength 0.71073
_diffrn_reflns_av_R_equivalents 0.0414
_diffrn_reflns_av_sigmaI/netI 0.0991
_diffrn_reflns_limit_h_max 26
_diffrn_reflns_limit_h_min -26
_diffrn_reflns_limit_k_max 11
_diffrn_reflns_limit_k_min 0
_diffrn_reflns_limit_l_max 48
_diffrn_reflns_limit_l_min 0
_diffrn_reflns_number 7787
_diffrn_reflns_theta_full 30.00
_diffrn_reflns_theta_max 30.00
_diffrn_reflns_theta_min 3.01
_diffrn_standards_decay_% 0
_diffrn_standards_number 1
_exptl_absorpt_coefficient_mu 0.889
_exptl_crystal_colour orange
_exptl_crystal_density_diffrn 1.543
_exptl_crystal_density_method 'not measured'
_exptl_crystal_description prism
_exptl_crystal_F_000 2480
_exptl_crystal_size_max 0.25
_exptl_crystal_size_mid 0.22
_exptl_crystal_size_min 0.20
_refine_diff_density_max 0.995
_refine_diff_density_min -1.299
_refine_diff_density_rms 0.124
_refine_ls_extinction_method none
_refine_ls_goodness_of_fit_ref 0.906
_refine_ls_hydrogen_treatment mixed
_refine_ls_matrix_type full
_refine_ls_number_parameters 303
_refine_ls_number_reflns 7677
_refine_ls_number_restraints 0
_refine_ls_restrained_S_all 0.906
_refine_ls_R_factor_all 0.1214
_refine_ls_R_factor_gt 0.0484
_refine_ls_shift/su_max 0.245
_refine_ls_shift/su_mean 0.004
_refine_ls_structure_factor_coef Fsqd
_refine_ls_weighting_details 'w=1/[\s^2^(Fo^2^)+(0.0798P)^2^+0.0000P] where P=(Fo^2^+2Fc^2^)/3'
_refine_ls_weighting_scheme calc
_refine_ls_wR_factor_gt 0.1207
_refine_ls_wR_factor_ref 0.1548
_reflns_number_gt 4042
_reflns_number_total 7677
_reflns_threshold_expression >2sigma(I)
_cod_data_source_file 907505dsup1.cif
_cod_data_source_block 2
_cod_depositor_comments
;
The following automatic conversions were performed:

'_symmetry_cell_setting' value 'Monoclinic' changed to 'monoclinic'
according to /home/saulius/struct/CIF-dictionaries/cif_core.dic
dictionary named 'cif_core.dic' version 2.4.2 from 2011-04-26.

Automatic conversion script
Id: cif_fix_values 1891 2012-01-12 08:04:46Z andrius 

The following automatic conversions were performed:

'_refine_ls_weighting_scheme' value 'calc
w=1/[\s^2^(Fo^2^)+(0.0798P)^2^+0.0000P] where P=(Fo^2^+2Fc^2^)/3' was
changed to 'calc'. New tag '_refine_ls_weighting_details' was
created. The value of the new tag was set to
'w=1/[\s^2^(Fo^2^)+(0.0798P)^2^+0.0000P] where P=(Fo^2^+2Fc^2^)/3'.

Automatic conversion script
Id: cif_fix_values 3143 2015-03-26 13:38:13Z robertas 
;
_cod_original_sg_symbol_H-M C2/c
_cod_database_code 7027804

loop_
_symmetry_equiv_pos_as_xyz
'x, y, z'
'-x, y, -z+1/2'
'x+1/2, y+1/2, z'
'-x+1/2, y+1/2, -z+1/2'
'-x, -y, -z'
'x, -y, z-1/2'
'-x+1/2, -y+1/2, -z'
'x+1/2, -y+1/2, z-1/2'

loop_
_atom_site_label
_atom_site_type_symbol
_atom_site_fract_x
_atom_site_fract_y
_atom_site_fract_z
_atom_site_U_iso_or_equiv
_atom_site_adp_type
_atom_site_occupancy
_atom_site_calc_flag
_atom_site_refinement_flags
Nb Nb 0.413093(19) 0.14328(5) 0.141752(10) 0.03038(12) Uani 1 d .
Cl1 Cl 0.29161(6) 0.19621(17) 0.12939(4) 0.0492(3) Uani 1 d .
Cl2 Cl 0.41524(7) -0.02061(17) 0.19974(3) 0.0536(3) Uani 1 d .
O1 O 0.42909(15) 0.2092(4) 0.08320(8) 0.0350(7) Uani 1 d .
O2 O 0.4499(2) 0.1551(4) 0.02088(8) 0.0535(9) Uani 1 d .
N1A N 0.38963(17) -0.1171(4) 0.11098(9) 0.0334(8) Uani 1 d .
N2A N 0.43054(18) -0.1645(4) 0.08006(9) 0.0319(8) Uani 1 d .
C1A C 0.4147(2) -0.3203(5) 0.06735(13) 0.0387(10) Uani 1 d .
C2A C 0.3621(3) -0.3740(6) 0.09044(14) 0.0457(11) Uani 1 d .
H2A H 0.3399 -0.4768 0.0889 0.055 Uiso 1 calc R
C3A C 0.3480(2) -0.2465(6) 0.11658(13) 0.0394(10) Uani 1 d .
C4A C 0.4511(3) -0.4050(7) 0.03497(17) 0.0621(16) Uani 1 d .
H4A1 H 0.4472 -0.3384 0.0117 0.093 Uiso 1 calc R
H4A2 H 0.4303 -0.5120 0.0302 0.093 Uiso 1 calc R
H4A3 H 0.4993 -0.4191 0.0421 0.093 Uiso 1 calc R
C5A C 0.2931(3) -0.2476(7) 0.14776(15) 0.0546(14) Uani 1 d .
H5A1 H 0.3137 -0.2831 0.1722 0.082 Uiso 1 calc R
H5A2 H 0.2565 -0.3229 0.1402 0.082 Uiso 1 calc R
H5A3 H 0.2745 -0.1374 0.1506 0.082 Uiso 1 calc R
N1B N 0.52190(18) 0.0461(5) 0.13254(10) 0.0349(8) Uani 1 d .
N2B N 0.53735(17) -0.0321(5) 0.09811(10) 0.0334(8) Uani 1 d .
C1B C 0.6030(2) -0.0908(7) 0.09932(14) 0.0447(12) Uani 1 d .
C2B C 0.6303(2) -0.0482(7) 0.13526(14) 0.0488(13) Uani 1 d .
H2B H 0.6749 -0.0721 0.1446 0.059 Uiso 1 calc R
C3B C 0.5801(2) 0.0357(6) 0.15499(13) 0.0404(11) Uani 1 d .
C4B C 0.6348(3) -0.1835(9) 0.06570(17) 0.077(2) Uani 1 d .
H4B1 H 0.6116 -0.2885 0.0622 0.115 Uiso 1 calc R
H4B2 H 0.6833 -0.2024 0.0714 0.115 Uiso 1 calc R
H4B3 H 0.6298 -0.1185 0.0422 0.115 Uiso 1 calc R
C5B C 0.5859(3) 0.1100(8) 0.19522(14) 0.0602(15) Uani 1 d .
H5B1 H 0.5656 0.2192 0.1950 0.090 Uiso 1 calc R
H5B2 H 0.6341 0.1179 0.2030 0.090 Uiso 1 calc R
H5B3 H 0.5620 0.0405 0.2134 0.090 Uiso 1 calc R
C1 C 0.4849(2) -0.0516(5) 0.06752(11) 0.0300(9) Uani 1 d .
H1 H 0.5069 -0.1004 0.0446 0.036 Uiso 1 calc R
C2 C 0.4523(2) 0.1174(5) 0.05518(12) 0.0329(9) Uani 1 d .
C3 C 0.4632(2) 0.3637(6) 0.15409(12) 0.0364(9) Uani 1 d .
C4 C 0.4133(2) 0.3463(6) 0.17847(11) 0.0342(9) Uani 1 d .
C5 C 0.5193(3) 0.4804(7) 0.14204(15) 0.0559(14) Uani 1 d .
H5A H 0.5057 0.5930 0.1476 0.084 Uiso 1 calc R
H5B H 0.5268 0.4686 0.1145 0.084 Uiso 1 calc R
H5C H 0.5615 0.4547 0.1563 0.084 Uiso 1 calc R
C6 C 0.3808(2) 0.4247(6) 0.21256(12) 0.0389(10) Uani 1 d .
C7 C 0.4120(3) 0.5610(7) 0.23104(15) 0.0531(13) Uani 1 d .
H7 H 0.4524 0.6064 0.2210 0.064 Uiso 1 calc R
C8 C 0.3836(4) 0.6296(8) 0.26421(17) 0.0708(18) Uani 1 d .
H8 H 0.4050 0.7197 0.2766 0.085 Uiso 1 calc R
C9 C 0.3236(4) 0.5642(9) 0.27868(17) 0.075(2) Uani 1 d .
H9 H 0.3047 0.6094 0.3011 0.090 Uiso 1 calc R
C10 C 0.2914(3) 0.4330(10) 0.26033(17) 0.0739(19) Uani 1 d .
H10 H 0.2503 0.3902 0.2700 0.089 Uiso 1 calc R
C11 C 0.3203(3) 0.3646(8) 0.22755(15) 0.0562(14) Uani 1 d .
H11 H 0.2982 0.2753 0.2152 0.067 Uiso 1 calc R
Cl4 Cl 0.2288(2) 0.0243(6) 0.00479(11) 0.2070(17) Uani 1 d .
Cl3 Cl 0.1616(3) -0.1823(6) 0.05910(13) 0.2232(19) Uani 1 d .
C12 C 0.2410(6) -0.0861(15) 0.0446(3) 0.167(5) Uani 1 d .
H12A H 0.2585 -0.0148 0.0655 0.200 Uiso 1 calc R
H12B H 0.2756 -0.1715 0.0399 0.200 Uiso 1 calc R

loop_
_atom_site_aniso_label
_atom_site_aniso_U_11
_atom_site_aniso_U_22
_atom_site_aniso_U_33
_atom_site_aniso_U_23
_atom_site_aniso_U_13
_atom_site_aniso_U_12
Nb 0.03363(19) 0.0325(2) 0.02535(18) -0.00113(18) 0.00799(13) 0.00219(19)
Cl1 0.0337(6) 0.0590(8) 0.0550(7) -0.0061(6) 0.0042(5) 0.0078(5)
Cl2 0.0783(9) 0.0509(8) 0.0321(6) 0.0084(5) 0.0108(6) -0.0023(7)
O1 0.0479(17) 0.0307(15) 0.0267(14) 0.0034(12) 0.0080(12) 0.0116(14)
O2 0.085(3) 0.051(2) 0.0255(15) 0.0044(16) 0.0097(15) 0.0191(19)
N1A 0.0370(18) 0.036(2) 0.0280(17) 0.0006(15) 0.0103(14) -0.0006(16)
N2A 0.0390(18) 0.032(2) 0.0247(16) -0.0014(15) 0.0059(13) 0.0033(16)
C1A 0.051(3) 0.027(2) 0.038(2) -0.0020(18) 0.002(2) 0.0023(19)
C2A 0.059(3) 0.031(3) 0.048(3) 0.000(2) 0.007(2) -0.009(2)
C3A 0.038(2) 0.039(3) 0.041(2) 0.004(2) 0.0042(19) -0.003(2)
C4A 0.078(4) 0.039(3) 0.070(4) -0.017(3) 0.024(3) -0.002(3)
C5A 0.056(3) 0.052(3) 0.056(3) -0.001(3) 0.020(2) -0.013(3)
N1B 0.0378(19) 0.042(2) 0.0251(17) -0.0015(16) 0.0033(14) 0.0056(17)
N2B 0.0319(18) 0.038(2) 0.0307(17) -0.0007(16) 0.0069(14) 0.0066(16)
C1B 0.030(2) 0.057(3) 0.047(3) 0.003(2) 0.0070(19) 0.009(2)
C2B 0.035(2) 0.063(4) 0.048(3) 0.001(3) -0.004(2) 0.008(2)
C3B 0.038(2) 0.046(3) 0.037(2) 0.003(2) -0.0053(19) 0.001(2)
C4B 0.048(3) 0.122(6) 0.060(3) -0.021(4) 0.006(3) 0.041(4)
C5B 0.064(3) 0.075(4) 0.040(3) -0.010(3) -0.019(2) 0.004(3)
C1 0.034(2) 0.032(2) 0.0249(19) -0.0012(17) 0.0090(16) 0.0038(18)
C2 0.033(2) 0.036(3) 0.030(2) 0.0006(18) 0.0066(16) 0.0006(18)
C3 0.041(2) 0.040(2) 0.0278(19) -0.001(2) 0.0033(16) 0.004(2)
C4 0.041(2) 0.034(2) 0.0278(19) 0.0041(19) 0.0037(16) 0.006(2)
C5 0.056(3) 0.066(4) 0.046(3) -0.001(3) 0.009(2) -0.019(3)
C6 0.047(3) 0.039(3) 0.032(2) 0.000(2) 0.0079(19) 0.007(2)
C7 0.068(4) 0.047(3) 0.045(3) -0.005(2) 0.009(2) 0.011(3)
C8 0.099(5) 0.061(4) 0.052(3) -0.024(3) 0.005(3) 0.024(4)
C9 0.090(5) 0.092(5) 0.045(3) -0.010(3) 0.018(3) 0.049(4)
C10 0.066(4) 0.100(5) 0.057(4) -0.005(4) 0.028(3) 0.015(4)
C11 0.056(3) 0.068(4) 0.044(3) -0.008(3) 0.018(2) -0.001(3)
Cl4 0.193(4) 0.263(5) 0.167(3) -0.022(3) 0.049(3) -0.014(3)
Cl3 0.272(5) 0.194(4) 0.204(4) 0.062(3) 0.010(4) 0.004(4)
C12 0.222(13) 0.153(10) 0.122(9) -0.014(8) -0.096(9) 0.077(10)

loop_
_atom_type_symbol
_atom_type_description
_atom_type_scat_dispersion_real
_atom_type_scat_dispersion_imag
_atom_type_scat_source
C C 0.0033 0.0016 'International Tables Vol C Tables 4.2.6.8 and 6.1.1.4'
H H 0.0000 0.0000 'International Tables Vol C Tables 4.2.6.8 and 6.1.1.4'
Cl Cl 0.1484 0.1585 'International Tables Vol C Tables 4.2.6.8 and 6.1.1.4'
N N 0.0061 0.0033 'International Tables Vol C Tables 4.2.6.8 and 6.1.1.4'
Nb Nb -2.0727 0.6215 'International Tables Vol C Tables 4.2.6.8 and 6.1.1.4'
O O 0.0106 0.0060 'International Tables Vol C Tables 4.2.6.8 and 6.1.1.4'

loop_
_geom_angle_atom_site_label_1
_geom_angle_atom_site_label_2
_geom_angle_atom_site_label_3
_geom_angle
C4 Nb C3 36.68(15)
C4 Nb O1 112.54(14)
C3 Nb O1 84.26(14)
C4 Nb N1B 111.68(15)
C3 Nb N1B 83.92(16)
O1 Nb N1B 78.36(12)
C4 Nb Cl2 86.02(12)
C3 Nb Cl2 107.85(12)
O1 Nb Cl2 158.99(9)
N1B Nb Cl2 85.78(10)
C4 Nb N1A 164.52(14)
C3 Nb N1A 158.63(14)
O1 Nb N1A 80.26(12)
N1B Nb N1A 78.62(13)
Cl2 Nb N1A 83.20(9)
C4 Nb Cl1 87.43(12)
C3 Nb Cl1 109.51(13)
O1 Nb Cl1 87.21(9)
N1B Nb Cl1 159.33(9)
Cl2 Nb Cl1 104.03(5)
N1A Nb Cl1 84.46(9)
C2 O1 Nb 128.4(3)
C3A N1A N2A 104.5(3)
C3A N1A Nb 137.1(3)
N2A N1A Nb 118.2(2)
C1A N2A N1A 111.7(3)
C1A N2A C1 129.6(3)
N1A N2A C1 118.6(3)
N2A C1A C2A 105.6(4)
N2A C1A C4A 123.6(4)
C2A C1A C4A 130.7(4)
C3A C2A C1A 107.3(4)
C3A C2A H2A 126.4
C1A C2A H2A 126.4
N1A C3A C2A 110.9(4)
N1A C3A C5A 122.5(4)
C2A C3A C5A 126.6(4)
C1A C4A H4A1 109.5
C1A C4A H4A2 109.5
H4A1 C4A H4A2 109.5
C1A C4A H4A3 109.5
H4A1 C4A H4A3 109.5
H4A2 C4A H4A3 109.5
C3A C5A H5A1 109.5
C3A C5A H5A2 109.5
H5A1 C5A H5A2 109.5
C3A C5A H5A3 109.5
H5A1 C5A H5A3 109.5
H5A2 C5A H5A3 109.5
C3B N1B N2B 105.5(3)
C3B N1B Nb 134.7(3)
N2B N1B Nb 119.7(3)
C1B N2B N1B 110.8(4)
C1B N2B C1 128.6(4)
N1B N2B C1 120.5(3)
N2B C1B C2B 106.3(4)
N2B C1B C4B 123.0(4)
C2B C1B C4B 130.7(4)
C1B C2B C3B 107.7(4)
C1B C2B H2B 126.1
C3B C2B H2B 126.1
N1B C3B C2B 109.7(4)
N1B C3B C5B 122.8(4)
C2B C3B C5B 127.5(4)
C1B C4B H4B1 109.5
C1B C4B H4B2 109.5
H4B1 C4B H4B2 109.5
C1B C4B H4B3 109.5
H4B1 C4B H4B3 109.5
H4B2 C4B H4B3 109.5
C3B C5B H5B1 109.5
C3B C5B H5B2 109.5
H5B1 C5B H5B2 109.5
C3B C5B H5B3 109.5
H5B1 C5B H5B3 109.5
H5B2 C5B H5B3 109.5
N2A C1 N2B 110.5(3)
N2A C1 C2 109.6(3)
N2B C1 C2 112.0(3)
N2A C1 H1 108.2
N2B C1 H1 108.2
C2 C1 H1 108.2
O2 C2 O1 124.5(4)
O2 C2 C1 119.3(4)
O1 C2 C1 116.2(3)
C4 C3 C5 142.9(5)
C4 C3 Nb 71.8(3)
C5 C3 Nb 145.3(3)
C3 C4 C6 142.8(5)
C3 C4 Nb 71.6(3)
C6 C4 Nb 145.6(3)
C3 C5 H5A 109.5
C3 C5 H5B 109.5
H5A C5 H5B 109.5
C3 C5 H5C 109.5
H5A C5 H5C 109.5
H5B C5 H5C 109.5
C11 C6 C7 118.0(4)
C11 C6 C4 121.6(5)
C7 C6 C4 120.5(4)
C8 C7 C6 120.6(5)
C8 C7 H7 119.7
C6 C7 H7 119.7
C9 C8 C7 119.7(6)
C9 C8 H8 120.1
C7 C8 H8 120.1
C8 C9 C10 120.4(5)
C8 C9 H9 119.8
C10 C9 H9 119.8
C9 C10 C11 119.6(6)
C9 C10 H10 120.2
C11 C10 H10 120.2
C6 C11 C10 121.7(6)
C6 C11 H11 119.1
C10 C11 H11 119.1
Cl4 C12 Cl3 110.9(6)
Cl4 C12 H12A 109.5
Cl3 C12 H12A 109.5
Cl4 C12 H12B 109.5
Cl3 C12 H12B 109.5
H12A C12 H12B 108.1

loop_
_geom_bond_atom_site_label_1
_geom_bond_atom_site_label_2
_geom_bond_distance
Nb C4 2.055(4)
Nb C3 2.053(5)
Nb O1 2.098(3)
Nb N1B 2.263(3)
Nb Cl2 2.3767(13)
Nb N1A 2.377(4)
Nb Cl1 2.4037(14)
O1 C2 1.295(5)
O2 C2 1.209(5)
N1A C3A 1.328(5)
N1A N2A 1.384(4)
N2A C1A 1.356(5)
N2A C1 1.456(5)
C1A C2A 1.367(6)
C1A C4A 1.486(6)
C2A C3A 1.388(6)
C2A H2A 0.9300
C3A C5A 1.516(6)
C4A H4A1 0.9600
C4A H4A2 0.9600
C4A H4A3 0.9600
C5A H5A1 0.9600
C5A H5A2 0.9600
C5A H5A3 0.9600
N1B C3B 1.345(5)
N1B N2B 1.371(5)
N2B C1B 1.348(5)
N2B C1 1.444(5)
C1B C2B 1.367(7)
C1B C4B 1.509(7)
C2B C3B 1.367(6)
C2B H2B 0.9300
C3B C5B 1.499(6)
C4B H4B1 0.9600
C4B H4B2 0.9600
C4B H4B3 0.9600
C5B H5B1 0.9600
C5B H5B2 0.9600
C5B H5B3 0.9600
C1 C2 1.548(6)
C1 H1 0.9800
C3 C4 1.293(5)
C3 C5 1.495(6)
C4 C6 1.475(6)
C5 H5A 0.9600
C5 H5B 0.9600
C5 H5C 0.9600
C6 C11 1.370(7)
C6 C7 1.392(7)
C7 C8 1.383(7)
C7 H7 0.9300
C8 C9 1.370(9)
C8 H8 0.9300
C9 C10 1.367(10)
C9 H9 0.9300
C10 C11 1.375(7)
C10 H10 0.9300
C11 H11 0.9300
Cl4 C12 1.634(10)
Cl3 C12 1.792(13)
C12 H12A 0.9700
C12 H12B 0.9700
